data_1525503
loop_
_publ_author_name
'Zakharova, M.I.'
'Berezhnikov, E.E.'
'Gladyshev, S.N.'
'Tulupov, I.F.'
'Khatanova, N.A.'
'Bal'zhinev, S.A.'

_publ_section_title
;
 Phase composition and structure of R Co5 typ alloys with additional
 elements (Cu, Al, Mn, Nb, Ni)
;
_journal_name_full 'Izvestiya Akademii Nauk SSSR, Metally'
_journal_page_first 205
_journal_page_last 209
_journal_volume 1976
_journal_year 1976
_chemical_formula_sum 'Co3.2 Cu Nb0.8 Sm'
_chemical_name_systematic '(Co3.2 Cu Nb0.8) Sm'
_space_group_IT_number 191
_symmetry_space_group_name_Hall '-P 6 2'
_symmetry_space_group_name_H-M 'P 6/m m m'
_cell_angle_alpha 90
_cell_angle_beta 90
_cell_angle_gamma 120
_cell_formula_units_Z 1
_cell_length_a 4.98
_cell_length_b 4.98
_cell_length_c 4
_cell_volume 85.911
_citation_journal_id_ASTM IZNMAQ
_cod_data_source_file Zakharova_IZNMAQ_1976_928.cif
_cod_data_source_block Co3.2Cu1Nb0.8Sm1
_cod_original_cell_volume 85.91111
_cod_original_formula_sum 'Co3.2 Cu1 Nb0.8 Sm1'
_cod_database_code 1525503

loop_
_symmetry_equiv_pos_as_xyz
x,y,z
x-y,x,z
-y,x-y,z
-x,-y,z
-x+y,-x,z
y,-x+y,z
-y,-x,-z
x-y,-y,-z
x,x-y,-z
y,x,-z
-x+y,y,-z
-x,-x+y,-z
-x,-y,-z
-x+y,-x,-z
y,-x+y,-z
x,y,-z
x-y,x,-z
-y,x-y,-z
y,x,z
-x+y,y,z
-x,-x+y,z
-y,-x,z
x-y,-y,z
x,x-y,z

loop_
_atom_site_label
_atom_site_type_symbol
_atom_site_fract_x
_atom_site_fract_y
_atom_site_fract_z
_atom_site_occupancy
_atom_site_U_iso_or_equiv
Co2 Co 0.5 0 0.5 0.64 0.0
Co1 Co 0.3333 0.6667 0 0.64 0.0
Cu2 Cu 0.5 0 0.5 0.2 0.0
Nb1 Nb 0.3333 0.6667 0 0.16 0.0
Cu1 Cu 0.3333 0.6667 0 0.2 0.0
Nb2 Nb 0.5 0 0.5 0.16 0.0
Sm1 Sm 0 0 0 1 0.0
